data_9000083
loop_
_publ_author_name
'Steinfink, H.'
'Sans, F. J.'

_publ_section_title
;
 Refinement of the crystal structure of dolomite
;
_journal_name_full 'American Mineralogist'
_journal_page_first 679
_journal_page_last 682
_journal_volume 44
_journal_year 1959
_chemical_formula_sum 'C2 Ca Mg O6'
_chemical_name_mineral Dolomite
_space_group_IT_number 148
_symmetry_space_group_name_Hall '-R 3'
_symmetry_space_group_name_H-M 'R -3 :H'
_cell_angle_alpha 90
_cell_angle_beta 90
_cell_angle_gamma 120
_cell_length_a 4.815
_cell_length_b 4.815
_cell_length_c 16.119
_cell_formula_units_Z 3
_cell_volume 323.639
_database_code_amcsd 0000086
_exptl_crystal_density_diffrn 2.838
_cod_original_sg_symbol_H-M 'R -3'
_cod_original_formula_sum 'Ca Mg C2 O6'
_cod_database_code 9000083

loop_
_space_group_symop_operation_xyz
x,y,z
2/3+x,1/3+y,1/3+z
1/3+x,2/3+y,2/3+z
y,-x+y,-z
2/3+y,1/3-x+y,1/3-z
1/3+y,2/3-x+y,2/3-z
-x+y,-x,z
2/3-x+y,1/3-x,1/3+z
1/3-x+y,2/3-x,2/3+z
-x,-y,-z
2/3-x,1/3-y,1/3-z
1/3-x,2/3-y,2/3-z
-y,x-y,z
2/3-y,1/3+x-y,1/3+z
1/3-y,2/3+x-y,2/3+z
x-y,x,-z
2/3+x-y,1/3+x,1/3-z
1/3+x-y,2/3+x,2/3-z

loop_
_atom_site_label
_atom_site_fract_x
_atom_site_fract_y
_atom_site_fract_z
_atom_site_U_iso_or_equiv
Ca 0.00000 0.00000 0.00000 0.00469
Mg 0.00000 0.00000 0.50000 0.00253
C 0.00000 0.00000 0.24350 0.00785
O 0.23740 -0.03470 0.24400 0.00747

loop_
_cod_related_entry_id
_cod_related_entry_database
_cod_related_entry_code
1 AMCSD 0000086
